data_1574930
loop_
_publ_author_name
'Guseinov, Firudin I.'
'Samigullina, Aida I.'
'H\"okelek, Tuncer'
'Hamidov, Sahil Z.'
'Lasri, Jamal'
'Hasanov, Khudayar I.'
'Guliyeva, Narmina A.'
'Belay, Alebel N.'

_publ_section_title
;
 3-(4-Fluorophenyl)imidazo[1,2-a]pyridine-2-carbaldehyde
;
_journal_coeditor_code HB4525
_journal_issue 6
_journal_name_full IUCrData
_journal_page_first x250553
_journal_paper_doi 10.1107/S241431462500553X
_journal_volume 10
_journal_year 2025
_chemical_formula_moiety 'C14 H9 F N2 O'
_chemical_formula_sum 'C14 H9 F N2 O'
_chemical_formula_weight 240.23
_chemical_name_systematic
;
3-(4-Fluorophenyl)imidazo[1,2-<i>a</i>]pyridine-2-carbaldehyde
;
_space_group_crystal_system monoclinic
_space_group_IT_number 14
_space_group_name_Hall '-P 2yn'
_space_group_name_H-M_alt 'P 1 21/n 1'
_atom_sites_solution_hydrogens geom
_atom_sites_solution_primary dual
_atom_sites_solution_secondary difmap
_audit_creation_method
;
Olex2 1.3
(compiled 2019.09.11 svn.r3662 for OlexSys, GUI svn.r5938)
;
_cell_angle_alpha 90
_cell_angle_beta 110.3575(13)
_cell_angle_gamma 90
_cell_formula_units_Z 4
_cell_length_a 8.97833(9)
_cell_length_b 10.13609(9)
_cell_length_c 12.85096(15)
_cell_measurement_reflns_used 10360
_cell_measurement_temperature 100.0(3)
_cell_measurement_theta_max 76.7980
_cell_measurement_theta_min 5.2320
_cell_volume 1096.46(2)
_computing_cell_refinement
;
CrysAlisPro 1.171.42.91a (Rigaku OD, 2023)
;
_computing_data_collection
;
CrysAlisPro 1.171.42.91a (Rigaku OD, 2023)
;
_computing_data_reduction
;
CrysAlisPro 1.171.42.91a (Rigaku OD, 2023)
;
_computing_molecular_graphics
;
Olex2 1.3 (Dolomanov <i>et al.</i>,  2009)
;
_computing_publication_material
;
Olex2 1.3 (Dolomanov <i>et al.</i>,  2009)
;
_computing_structure_refinement
;
<i>SHELXL2018/3</i> (Sheldrick, 2015b)
;
_computing_structure_solution
;
<i>SHELXT2014/5</i> (Sheldrick, 2015a)
;
_diffrn_ambient_temperature 100.0(3)
_diffrn_detector 'Hybrid Pixel Array Detector'
_diffrn_detector_area_resol_mean 10.0000
_diffrn_measured_fraction_theta_full 0.997
_diffrn_measured_fraction_theta_max 0.991
_diffrn_measurement_device 'four-circle diffractometer'
_diffrn_measurement_device_type 'XtaLAB Synergy, Dualflex, HyPix'
_diffrn_measurement_method '\w scans'
_diffrn_radiation_monochromator mirror
_diffrn_radiation_probe x-ray
_diffrn_radiation_type 'Cu K\a'
_diffrn_radiation_wavelength 1.54184
_diffrn_reflns_av_R_equivalents 0.0231
_diffrn_reflns_av_unetI/netI 0.0150
_diffrn_reflns_limit_h_max 11
_diffrn_reflns_limit_h_min -10
_diffrn_reflns_limit_k_max 12
_diffrn_reflns_limit_k_min -12
_diffrn_reflns_limit_l_max 15
_diffrn_reflns_limit_l_min -16
_diffrn_reflns_number 13951
_diffrn_reflns_theta_full 67.684
_diffrn_reflns_theta_max 76.964
_diffrn_reflns_theta_min 5.260
_diffrn_source 'micro-focus sealed X-ray tube'
_exptl_absorpt_coefficient_mu 0.880
_exptl_absorpt_correction_T_max 1.000
_exptl_absorpt_correction_T_min 0.153
_exptl_absorpt_correction_type gaussian
_exptl_absorpt_process_details
;
(CrysAlisPro; Rigaku OD, 2023)
;
_exptl_crystal_colour colorless
_exptl_crystal_density_diffrn 1.455
_exptl_crystal_density_method 'not measured'
_exptl_crystal_description prism
_exptl_crystal_F_000 496
_exptl_crystal_size_max 0.39
_exptl_crystal_size_mid 0.30
_exptl_crystal_size_min 0.16
_refine_diff_density_max 0.360
_refine_diff_density_min -0.173
_refine_ls_extinction_coef 0.0041(4)
_refine_ls_extinction_expression Fc^*^=kFc[1+0.001xFc^2^\l^3^/sin(2\q)]^-1/4^
_refine_ls_extinction_method
;
<i>SHELXL2018/3</i> (Sheldrick, 2015b)
;
_refine_ls_goodness_of_fit_ref 1.073
_refine_ls_hydrogen_treatment constr
_refine_ls_matrix_type full
_refine_ls_number_parameters 164
_refine_ls_number_reflns 2296
_refine_ls_number_restraints 0
_refine_ls_restrained_S_all 1.073
_refine_ls_R_factor_all 0.0363
_refine_ls_R_factor_gt 0.0355
_refine_ls_shift/su_max 0.001
_refine_ls_shift/su_mean 0.000
_refine_ls_structure_factor_coef Fsqd
_refine_ls_weighting_details 'w=1/[\s^2^(Fo^2^)+(0.0493P)^2^+0.4295P] where P=(Fo^2^+2Fc^2^)/3'
_refine_ls_weighting_scheme calc
_refine_ls_wR_factor_gt 0.0954
_refine_ls_wR_factor_ref 0.0961
_reflns_number_gt 2221
_reflns_number_total 2296
_reflns_threshold_expression 'I > 2\s(I)'
_cod_data_source_file hb4525.cif
_cod_data_source_block I
_cod_database_code 1574930
_shelx_space_group_comment
;
The symmetry employed for this shelxl refinement is uniquely defined
by the following loop, which should always be used as a source of
symmetry information in preference to the above space-group names.
They are only intended as comments.
;
_shelx_estimated_absorpt_t_min 0.725
_shelx_estimated_absorpt_t_max 0.872

loop_
_space_group_symop_operation_xyz
'x, y, z'
'-x+1/2, y+1/2, -z+1/2'
'-x, -y, -z'
'x-1/2, -y-1/2, z-1/2'

loop_
_atom_site_type_symbol
_atom_site_label
_atom_site_fract_x
_atom_site_fract_y
_atom_site_fract_z
_atom_site_U_iso_or_equiv
_atom_site_adp_type
_atom_site_calc_flag
_atom_site_occupancy
_atom_site_disorder_assembly
_atom_site_disorder_group
F F14 0.94015(9) 0.74538(7) 0.18719(7) 0.0262(2) Uani d 1 . .
O O10 0.32012(9) 1.07889(8) 0.39594(7) 0.0216(2) Uani d 1 . .
N N4 0.37034(10) 0.63485(9) 0.37344(7) 0.0149(2) Uani d 1 . .
N N1 0.24663(11) 0.80627(9) 0.42026(8) 0.0175(2) Uani d 1 . .
C C3 0.44194(13) 0.74722(10) 0.35264(9) 0.0156(2) Uani d 1 . .
C C2 0.36309(12) 0.85016(11) 0.38211(8) 0.0157(2) Uani d 1 . .
C C11 0.57305(13) 0.74542(10) 0.30875(10) 0.0165(2) Uani d 1 . .
C C8A 0.25290(12) 0.67653(11) 0.41485(9) 0.0169(2) Uani d 1 . .
C C12 0.55893(13) 0.67604(11) 0.21145(9) 0.0188(2) Uani d 1 . .
H H12 0.464190 0.628630 0.173733 0.023 Uiso calc 1 . .
C C5 0.40337(12) 0.50308(10) 0.36430(9) 0.0167(2) Uani d 1 . .
H H5 0.485900 0.478047 0.337956 0.020 Uiso calc 1 . .
C C15 0.83753(13) 0.81605(11) 0.32299(10) 0.0209(3) Uani d 1 . .
H H15 0.932676 0.863295 0.359970 0.025 Uiso calc 1 . .
C C6 0.31690(13) 0.41015(11) 0.39326(9) 0.0186(2) Uani d 1 . .
H H6 0.338214 0.319273 0.386936 0.022 Uiso calc 1 . .
C C16 0.71280(13) 0.81545(10) 0.36391(9) 0.0186(2) Uani d 1 . .
H H16 0.722589 0.862899 0.429719 0.022 Uiso calc 1 . .
C C13 0.68258(14) 0.67605(11) 0.16965(9) 0.0205(2) Uani d 1 . .
H H13 0.673737 0.629443 0.103622 0.025 Uiso calc 1 . .
C C14 0.81886(14) 0.74598(10) 0.22711(10) 0.0198(3) Uani d 1 . .
C C9 0.39053(12) 0.99003(11) 0.36905(9) 0.0171(2) Uani d 1 . .
H H9 0.468252 1.013253 0.337566 0.021 Uiso calc 1 . .
C C8 0.16225(13) 0.57789(12) 0.44436(10) 0.0219(3) Uani d 1 . .
H H8 0.080367 0.602209 0.471573 0.026 Uiso calc 1 . .
C C7 0.19366(14) 0.44852(12) 0.43332(10) 0.0222(3) Uani d 1 . .
H H7 0.132621 0.382589 0.452579 0.027 Uiso calc 1 . .

loop_
_atom_site_aniso_label
_atom_site_aniso_U_11
_atom_site_aniso_U_22
_atom_site_aniso_U_33
_atom_site_aniso_U_12
_atom_site_aniso_U_13
_atom_site_aniso_U_23
F14 0.0238(4) 0.0262(4) 0.0375(4) -0.0010(3) 0.0220(3) -0.0008(3)
O10 0.0223(4) 0.0171(4) 0.0256(4) 0.0027(3) 0.0084(3) -0.0022(3)
N4 0.0147(4) 0.0141(5) 0.0167(4) -0.0005(3) 0.0068(3) 0.0006(3)
N1 0.0165(4) 0.0179(5) 0.0199(4) 0.0003(3) 0.0089(4) -0.0002(3)
C3 0.0153(5) 0.0149(5) 0.0167(5) -0.0009(4) 0.0060(4) 0.0006(4)
C2 0.0147(5) 0.0167(5) 0.0161(5) 0.0005(4) 0.0060(4) -0.0003(4)
C11 0.0165(5) 0.0143(5) 0.0211(5) 0.0022(4) 0.0094(4) 0.0030(4)
C8A 0.0153(5) 0.0194(5) 0.0177(5) 0.0007(4) 0.0080(4) 0.0001(4)
C12 0.0191(5) 0.0167(5) 0.0224(5) -0.0007(4) 0.0095(4) 0.0003(4)
C5 0.0174(5) 0.0151(5) 0.0180(5) 0.0017(4) 0.0066(4) -0.0005(4)
C15 0.0177(5) 0.0172(5) 0.0296(6) -0.0009(4) 0.0104(4) 0.0004(4)
C6 0.0210(5) 0.0149(5) 0.0189(5) -0.0001(4) 0.0057(4) 0.0002(4)
C16 0.0191(5) 0.0154(5) 0.0232(5) 0.0002(4) 0.0096(4) -0.0004(4)
C13 0.0249(6) 0.0171(5) 0.0237(5) 0.0004(4) 0.0138(5) -0.0003(4)
C14 0.0192(5) 0.0172(5) 0.0292(6) 0.0026(4) 0.0162(5) 0.0043(4)
C9 0.0163(5) 0.0167(5) 0.0184(5) 0.0004(4) 0.0061(4) -0.0003(4)
C8 0.0204(5) 0.0232(6) 0.0269(6) -0.0012(4) 0.0142(5) 0.0009(4)
C7 0.0226(5) 0.0210(6) 0.0255(6) -0.0045(4) 0.0116(4) 0.0020(4)

loop_
_atom_type_symbol
_atom_type_description
_atom_type_scat_dispersion_real
_atom_type_scat_dispersion_imag
_atom_type_scat_source
C C 0.0181 0.0091 'International Tables Vol C Tables 4.2.6.8 and 6.1.1.4'
H H 0.0000 0.0000 'International Tables Vol C Tables 4.2.6.8 and 6.1.1.4'
F F 0.0727 0.0534 'International Tables Vol C Tables 4.2.6.8 and 6.1.1.4'
N N 0.0311 0.0180 'International Tables Vol C Tables 4.2.6.8 and 6.1.1.4'
O O 0.0492 0.0322 'International Tables Vol C Tables 4.2.6.8 and 6.1.1.4'

loop_
_exptl_crystal_face_index_h
_exptl_crystal_face_index_k
_exptl_crystal_face_index_l
_exptl_crystal_face_perp_dist
0 1 1 0.1076
0 -1 -1 0.0734
1 1 -1 0.1344
-4 -3 5 0.1501
0 0 -8 0.0841
3 3 4 0.0801
-3 -1 -5 0.0637
4 -2 4 0.1064

loop_
_geom_angle_atom_site_label_1
_geom_angle_atom_site_label_2
_geom_angle_atom_site_label_3
_geom_angle_site_symmetry_1
_geom_angle_site_symmetry_3
_geom_angle
_geom_angle_publ_flag
C3 N4 C8A . . 106.72(9) ?
C3 N4 C5 . . 130.80(9) ?
C5 N4 C8A . . 122.39(9) ?
C8A N1 C2 . . 104.61(9) ?
N4 C3 C2 . . 104.59(9) ?
N4 C3 C11 . . 123.57(9) ?
C2 C3 C11 . . 131.83(9) ?
N1 C2 C3 . . 112.23(10) ?
N1 C2 C9 . . 122.39(10) ?
C3 C2 C9 . . 125.28(10) ?
C12 C11 C3 . . 120.80(10) ?
C16 C11 C3 . . 119.66(10) ?
C16 C11 C12 . . 119.54(10) ?
N4 C8A C8 . . 117.75(10) ?
N1 C8A N4 . . 111.84(9) ?
N1 C8A C8 . . 130.41(10) ?
C11 C12 H12 . . 119.7 ?
C13 C12 C11 . . 120.52(10) ?
C13 C12 H12 . . 119.7 ?
N4 C5 H5 . . 120.4 ?
C6 C5 N4 . . 119.27(10) ?
C6 C5 H5 . . 120.4 ?
C16 C15 H15 . . 121.0 ?
C14 C15 H15 . . 121.0 ?
C14 C15 C16 . . 118.08(10) ?
C5 C6 H6 . . 120.0 ?
C5 C6 C7 . . 120.05(10) ?
C7 C6 H6 . . 120.0 ?
C11 C16 H16 . . 119.8 ?
C15 C16 C11 . . 120.49(10) ?
C15 C16 H16 . . 119.8 ?
C12 C13 H13 . . 121.0 ?
C14 C13 C12 . . 118.03(10) ?
C14 C13 H13 . . 121.0 ?
F14 C14 C15 . . 118.41(10) ?
F14 C14 C13 . . 118.24(10) ?
C15 C14 C13 . . 123.35(10) ?
O10 C9 C2 . . 124.14(10) ?
O10 C9 H9 . . 117.9 ?
C2 C9 H9 . . 117.9 ?
C8A C8 H8 . . 120.3 ?
C7 C8 C8A . . 119.47(10) ?
C7 C8 H8 . . 120.3 ?
C6 C7 H7 . . 119.5 ?
C8 C7 C6 . . 121.04(10) ?
C8 C7 H7 . . 119.5 ?

loop_
_geom_bond_atom_site_label_1
_geom_bond_atom_site_label_2
_geom_bond_site_symmetry_2
_geom_bond_distance
_geom_bond_publ_flag
F14 C14 . 1.3556(13) ?
O10 C9 . 1.2175(14) ?
N4 C3 . 1.3790(13) ?
N4 C8A . 1.4013(13) ?
N4 C5 . 1.3820(13) ?
N1 C2 . 1.3741(13) ?
N1 C8A . 1.3192(15) ?
C3 C2 . 1.3855(15) ?
C3 C11 . 1.4718(14) ?
C2 C9 . 1.4587(15) ?
C11 C12 . 1.4014(15) ?
C11 C16 . 1.4006(15) ?
C8A C8 . 1.4215(15) ?
C12 H12 . 0.9500 ?
C12 C13 . 1.3914(15) ?
C5 H5 . 0.9500 ?
C5 C6 . 1.3527(15) ?
C15 H15 . 0.9500 ?
C15 C16 . 1.3930(15) ?
C15 C14 . 1.3810(17) ?
C6 H6 . 0.9500 ?
C6 C7 . 1.4272(15) ?
C16 H16 . 0.9500 ?
C13 H13 . 0.9500 ?
C13 C14 . 1.3843(17) ?
C9 H9 . 0.9500 ?
C8 H8 . 0.9500 ?
C8 C7 . 1.3591(17) ?
C7 H7 . 0.9500 ?

loop_
_geom_hbond_atom_site_label_D
_geom_hbond_atom_site_label_H
_geom_hbond_atom_site_label_A
_geom_hbond_site_symmetry_A
_geom_hbond_distance_DH
_geom_hbond_distance_HA
_geom_hbond_distance_DA
_geom_hbond_angle_DHA
_geom_hbond_publ_flag
C6 H6 O10 1_545 0.95 2.45 3.3579(14) 160 yes
C12 H12 O10 2_545 0.95 2.45 3.3449(15) 158 yes
C16 H16 O10 3_676 0.95 2.47 3.3754(14) 159 yes
C5 H5 F14 2_645 0.95 2.50 3.1435(13) 125 yes
C9 H9 F14 2_655 0.95 2.55 3.2089(14) 127 yes

loop_
_geom_torsion_atom_site_label_1
_geom_torsion_atom_site_label_2
_geom_torsion_atom_site_label_3
_geom_torsion_atom_site_label_4
_geom_torsion_site_symmetry_1
_geom_torsion_site_symmetry_2
_geom_torsion_site_symmetry_3
_geom_torsion_site_symmetry_4
_geom_torsion
_geom_torsion_publ_flag
N4 C3 C2 N1 . . . . 0.12(12) ?
N4 C3 C2 C9 . . . . -176.34(9) ?
N4 C3 C11 C12 . . . . 53.26(15) ?
N4 C3 C11 C16 . . . . -127.70(11) ?
N4 C8A C8 C7 . . . . 1.04(16) ?
N4 C5 C6 C7 . . . . -0.33(16) ?
N1 C2 C9 O10 . . . . 4.15(17) ?
N1 C8A C8 C7 . . . . -178.51(11) ?
C3 N4 C8A N1 . . . . 0.41(12) ?
C3 N4 C8A C8 . . . . -179.23(10) ?
C3 N4 C5 C6 . . . . 178.09(10) ?
C3 C2 C9 O10 . . . . -179.73(10) ?
C3 C11 C12 C13 . . . . 179.21(10) ?
C3 C11 C16 C15 . . . . -179.32(10) ?
C2 N1 C8A N4 . . . . -0.32(11) ?
C2 N1 C8A C8 . . . . 179.26(11) ?
C2 C3 C11 C12 . . . . -126.88(13) ?
C2 C3 C11 C16 . . . . 52.16(17) ?
C11 C3 C2 N1 . . . . -179.76(11) ?
C11 C3 C2 C9 . . . . 3.8(2) ?
C11 C12 C13 C14 . . . . 0.17(16) ?
C8A N4 C3 C2 . . . . -0.30(11) ?
C8A N4 C3 C11 . . . . 179.59(10) ?
C8A N4 C5 C6 . . . . 1.88(16) ?
C8A N1 C2 C3 . . . . 0.12(12) ?
C8A N1 C2 C9 . . . . 176.70(10) ?
C8A C8 C7 C6 . . . . 0.41(17) ?
C12 C11 C16 C15 . . . . -0.27(16) ?
C12 C13 C14 F14 . . . . 179.47(9) ?
C12 C13 C14 C15 . . . . -0.43(17) ?
C5 N4 C3 C2 . . . . -176.96(10) ?
C5 N4 C3 C11 . . . . 2.94(18) ?
C5 N4 C8A N1 . . . . 177.41(9) ?
C5 N4 C8A C8 . . . . -2.23(15) ?
C5 C6 C7 C8 . . . . -0.80(17) ?
C16 C11 C12 C13 . . . . 0.17(16) ?
C16 C15 C14 F14 . . . . -179.57(9) ?
C16 C15 C14 C13 . . . . 0.33(17) ?
C14 C15 C16 C11 . . . . 0.03(16) ?
